data_7717074
loop_
_publ_author_name
'Kuilya, Hemrupa'
'Das, Pranjal'
'Basak, Swati'
'Sarma, Debajit'
'Mazumdar, Pradyumna'
'Choudhury, Diganta'
'Kalita, Apurba'

_publ_section_title
;
 Effect of ligand substituents on the reactivity pathways of copper(II)
 complexes towards electrocatalytic water oxidation.
;
_journal_issue 43
_journal_name_full 'Dalton transactions (Cambridge, England : 2003)'
_journal_page_first 17547
_journal_page_last 17553
_journal_paper_doi 10.1039/d4dt01852d
_journal_volume 53
_journal_year 2024
_chemical_formula_sum 'C12 H10 Cl Cu N4 O6'
_chemical_formula_weight 405.23
_space_group_crystal_system trigonal
_space_group_IT_number 152
_space_group_name_Hall 'P 31 2"'
_space_group_name_H-M_alt 'P 31 2 1'
_atom_sites_solution_hydrogens mixed
_audit_creation_method SHELXL-2018/3
_audit_update_record
;
2024-06-11 deposited with the CCDC.	2024-09-23 downloaded from the CCDC.
;
_cell_angle_alpha 90
_cell_angle_beta 90
_cell_angle_gamma 120
_cell_formula_units_Z 3
_cell_length_a 8.5947(7)
_cell_length_b 8.5947(7)
_cell_length_c 17.7141(14)
_cell_measurement_reflns_used 1245
_cell_measurement_temperature 273(2)
_cell_measurement_theta_max 24.723
_cell_measurement_theta_min 2.968
_cell_volume 1133.21(16)
_computing_cell_refinement 'SAINT V8.37A (Bruker, 2016)'
_computing_data_collection 'Apex4 v2022 (Bruker, 2022)'
_computing_data_reduction 'SAINT V8.37A (Bruker, 2016)'
_computing_molecular_graphics 'Ortep-3 for windows (Farrugia, 1999)'
_computing_publication_material 'PLATON (Spek, 2003)'
_computing_structure_refinement 'SHELXL-2018/3 (Sheldrick, 2018)'
_computing_structure_solution 'SHELXT 2018/2 (Sheldrick, 2018)'
_diffrn_ambient_temperature 273(2)
_diffrn_measured_fraction_theta_full 0.968
_diffrn_measured_fraction_theta_max 0.968
_diffrn_measurement_device_type 'Bruker D8 Quest PHOTON II diffractometer'
_diffrn_measurement_method '\f and \w scans'
_diffrn_radiation_type MoK\a
_diffrn_radiation_wavelength 0.71073
_diffrn_reflns_av_R_equivalents 0.0388
_diffrn_reflns_av_unetI/netI 0.0221
_diffrn_reflns_Laue_measured_fraction_full 0.968
_diffrn_reflns_Laue_measured_fraction_max 0.968
_diffrn_reflns_limit_h_max 10
_diffrn_reflns_limit_h_min -10
_diffrn_reflns_limit_k_max 10
_diffrn_reflns_limit_k_min -10
_diffrn_reflns_limit_l_max 20
_diffrn_reflns_limit_l_min -20
_diffrn_reflns_number 12466
_diffrn_reflns_point_group_measured_fraction_full 0.961
_diffrn_reflns_point_group_measured_fraction_max 0.961
_diffrn_reflns_theta_full 24.723
_diffrn_reflns_theta_max 24.723
_diffrn_reflns_theta_min 2.968
_diffrn_source 'fine-focus sealed tube'
_exptl_absorpt_coefficient_mu 1.661
_exptl_absorpt_correction_type multi-scan
_exptl_absorpt_process_details '(SADABS; Sheldrick, 1996)'
_exptl_crystal_colour blue
_exptl_crystal_density_diffrn 1.781
_exptl_crystal_density_method 'not measured'
_exptl_crystal_description block
_exptl_crystal_F_000 612
_exptl_crystal_size_max 0.200
_exptl_crystal_size_mid 0.100
_exptl_crystal_size_min 0.100
_exptl_transmission_factor_max 0.851
_exptl_transmission_factor_min 0.732
_refine_diff_density_max 0.202
_refine_diff_density_min -0.206
_refine_diff_density_rms 0.036
_refine_ls_abs_structure_details
;
 Flack x determined using 455 quotients [(I+)-(I-)]/[(I+)+(I-)]
 (Parsons, Flack and Wagner, Acta Cryst. B69 (2013) 249-259).
;
_refine_ls_abs_structure_Flack 0.047(8)
_refine_ls_extinction_method none
_refine_ls_goodness_of_fit_ref 1.044
_refine_ls_hydrogen_treatment mixed
_refine_ls_matrix_type full
_refine_ls_number_parameters 114
_refine_ls_number_reflns 1245
_refine_ls_number_restraints 0
_refine_ls_restrained_S_all 1.044
_refine_ls_R_factor_all 0.0224
_refine_ls_R_factor_gt 0.0203
_refine_ls_shift/su_max 0.000
_refine_ls_shift/su_mean 0.000
_refine_ls_structure_factor_coef Fsqd
_refine_ls_weighting_details 'w=1/[\s^2^(Fo^2^)+(0.0289P)^2^+0.0269P] where P=(Fo^2^+2Fc^2^)/3'
_refine_ls_weighting_scheme calc
_refine_ls_wR_factor_gt 0.0456
_refine_ls_wR_factor_ref 0.0464
_reflns_Friedel_coverage 0.640
_reflns_Friedel_fraction_full 0.949
_reflns_Friedel_fraction_max 0.949
_reflns_number_gt 1188
_reflns_number_total 1245
_reflns_threshold_expression 'I > 2\s(I)'
_cod_data_source_file d4dt01852d2.cif
_cod_data_source_block shelx_CCDC1
_cod_depositor_comments 'Adding full bibliography for 7717073--7717074.cif.'
_cod_original_cell_volume 1133.2(2)
_cod_database_code 7717074
_shelx_shelxl_version_number 2018/3
_shelx_space_group_comment
;
The symmetry employed for this shelxl refinement is uniquely defined
by the following loop, which should always be used as a source of
symmetry information in preference to the above space-group names.
They are only intended as comments.
;
_shelx_estimated_absorpt_t_min 0.732
_shelx_estimated_absorpt_t_max 0.851

loop_
_space_group_symop_operation_xyz
'x, y, z'
'-y, x-y, z+1/3'
'-x+y, -x, z+2/3'
'y, x, -z'
'x-y, -y, -z+2/3'
'-x, -x+y, -z+1/3'

loop_
_atom_site_label
_atom_site_type_symbol
_atom_site_fract_x
_atom_site_fract_y
_atom_site_fract_z
_atom_site_U_iso_or_equiv
_atom_site_adp_type
_atom_site_occupancy
_atom_site_site_symmetry_order
_atom_site_calc_flag
_atom_site_refinement_flags_posn
_atom_site_refinement_flags_adp
_atom_site_refinement_flags_occupancy
_atom_site_disorder_assembly
_atom_site_disorder_group
Cu1 Cu 0.06152(5) 0.000000 0.333333 0.03324(16) Uani 1 2 d S T P . .
Cl1 Cl -0.21146(11) -0.21146(11) 0.500000 0.0379(3) Uani 1 2 d S T P . .
O100 O -0.0577(3) -0.1713(3) 0.45527(11) 0.0536(7) Uani 1 1 d . . . . .
N1 N 0.0185(3) 0.1907(3) 0.38117(12) 0.0312(6) Uani 1 1 d . . . . .
O1 O 0.4527(3) 0.1515(3) 0.35700(15) 0.0609(7) Uani 1 1 d . . . . .
N2 N 0.3104(3) 0.1739(3) 0.36581(15) 0.0417(7) Uani 1 1 d . . . . .
C5 C 0.1743(4) 0.3358(4) 0.40274(17) 0.0359(7) Uani 1 1 d . . . . .
C1 C -0.1319(4) 0.1960(5) 0.39216(15) 0.0384(7) Uani 1 1 d . . . . .
H1 H -0.240690 0.096252 0.378697 0.046 Uiso 1 1 calc R U . . .
C2 C -0.1339(5) 0.3423(4) 0.42252(17) 0.0459(8) Uani 1 1 d . . . . .
H2 H -0.241931 0.340817 0.429208 0.055 Uiso 1 1 calc R U . . .
C6 C 0.3347(5) 0.3209(5) 0.39307(19) 0.0458(8) Uani 1 1 d . . . . .
C3 C 0.0242(5) 0.4892(5) 0.44267(19) 0.0523(8) Uani 1 1 d . . . . .
H3 H 0.025440 0.589823 0.462730 0.063 Uiso 1 1 calc R U . . .
C4 C 0.1818(5) 0.4873(4) 0.43305(19) 0.0515(9) Uani 1 1 d . . . . .
H4 H 0.291200 0.586007 0.446674 0.062 Uiso 1 1 calc R U . . .
O101 O -0.3593(4) -0.2490(4) 0.45204(14) 0.0755(9) Uani 1 1 d . . . . .
H6 H 0.440(4) 0.414(4) 0.4084(18) 0.037(8) Uiso 1 1 d . . . . .

loop_
_atom_site_aniso_label
_atom_site_aniso_U_11
_atom_site_aniso_U_22
_atom_site_aniso_U_33
_atom_site_aniso_U_23
_atom_site_aniso_U_13
_atom_site_aniso_U_12
Cu1 0.0246(2) 0.0309(3) 0.0463(3) -0.0102(2) -0.00512(12) 0.01543(14)
Cl1 0.0356(4) 0.0356(4) 0.0404(6) -0.0023(2) 0.0023(2) 0.0162(5)
O100 0.0603(15) 0.0631(17) 0.0523(13) 0.0140(11) 0.0188(11) 0.0421(14)
N1 0.0296(13) 0.0298(13) 0.0328(12) -0.0025(10) -0.0013(10) 0.0137(10)
O1 0.0276(12) 0.0624(16) 0.0998(18) -0.0287(14) -0.0160(12) 0.0278(11)
N2 0.0270(14) 0.0444(16) 0.0555(15) -0.0116(12) -0.0090(12) 0.0193(12)
C5 0.0335(16) 0.0332(17) 0.0412(15) -0.0083(13) -0.0089(13) 0.0169(13)
C1 0.0328(17) 0.0402(19) 0.0414(15) -0.0064(15) -0.0010(15) 0.0177(13)
C2 0.0446(18) 0.047(2) 0.0542(19) -0.0112(16) -0.0004(15) 0.0293(16)
C6 0.0319(19) 0.042(2) 0.060(2) -0.0191(17) -0.0143(16) 0.0164(17)
C3 0.056(2) 0.044(2) 0.069(2) -0.0212(18) -0.0107(17) 0.0338(18)
C4 0.048(2) 0.0373(18) 0.069(2) -0.0203(16) -0.0146(17) 0.0214(16)
O101 0.0490(15) 0.091(2) 0.0791(16) -0.0288(16) -0.0255(13) 0.0293(15)

loop_
_atom_type_symbol
_atom_type_description
_atom_type_scat_dispersion_real
_atom_type_scat_dispersion_imag
_atom_type_scat_source
C C 0.0033 0.0016 'International Tables Vol C Tables 4.2.6.8 and 6.1.1.4'
H H 0.0000 0.0000 'International Tables Vol C Tables 4.2.6.8 and 6.1.1.4'
Cl Cl 0.1484 0.1585 'International Tables Vol C Tables 4.2.6.8 and 6.1.1.4'
Cu Cu 0.3201 1.2651 'International Tables Vol C Tables 4.2.6.8 and 6.1.1.4'
N N 0.0061 0.0033 'International Tables Vol C Tables 4.2.6.8 and 6.1.1.4'
O O 0.0106 0.0060 'International Tables Vol C Tables 4.2.6.8 and 6.1.1.4'

loop_
_geom_angle_atom_site_label_1
_geom_angle_atom_site_label_2
_geom_angle_atom_site_label_3
_geom_angle
_geom_angle_site_symmetry_1
_geom_angle_site_symmetry_3
_geom_angle_publ_flag
N2 Cu1 N2 90.97(14) 5 . ?
N2 Cu1 N1 80.49(9) 5 5 ?
N2 Cu1 N1 169.78(10) . 5 ?
N2 Cu1 N1 169.78(10) 5 . ?
N2 Cu1 N1 80.49(9) . . ?
N1 Cu1 N1 108.53(13) 5 . ?
O101 Cl1 O101 112.0(3) . 4_556 ?
O101 Cl1 O100 108.41(15) . 4_556 ?
O101 Cl1 O100 109.69(14) 4_556 4_556 ?
O101 Cl1 O100 109.69(14) . . ?
O101 Cl1 O100 108.41(15) 4_556 . ?
O100 Cl1 O100 108.6(2) 4_556 . ?
C1 N1 C5 117.3(3) . . ?
C1 N1 Cu1 131.2(2) . . ?
C5 N1 Cu1 111.42(18) . . ?
C6 N2 O1 118.7(3) . . ?
C6 N2 Cu1 116.0(2) . . ?
O1 N2 Cu1 125.18(19) . . ?
N1 C5 C4 122.5(3) . . ?
N1 C5 C6 115.5(3) . . ?
C4 C5 C6 121.9(3) . . ?
N1 C1 C2 123.0(3) . . ?
N1 C1 H1 118.5 . . ?
C2 C1 H1 118.5 . . ?
C3 C2 C1 119.2(3) . . ?
C3 C2 H2 120.4 . . ?
C1 C2 H2 120.4 . . ?
N2 C6 C5 116.2(3) . . ?
N2 C6 H6 126(2) . . ?
C5 C6 H6 118(2) . . ?
C2 C3 C4 119.3(3) . . ?
C2 C3 H3 120.4 . . ?
C4 C3 H3 120.4 . . ?
C3 C4 C5 118.6(3) . . ?
C3 C4 H4 120.7 . . ?
C5 C4 H4 120.7 . . ?

loop_
_geom_bond_atom_site_label_1
_geom_bond_atom_site_label_2
_geom_bond_distance
_geom_bond_site_symmetry_2
_geom_bond_publ_flag
Cu1 N2 1.986(3) 5 ?
Cu1 N2 1.986(3) . ?
Cu1 N1 2.037(2) 5 ?
Cu1 N1 2.037(2) . ?
Cl1 O101 1.425(2) . ?
Cl1 O101 1.425(2) 4_556 ?
Cl1 O100 1.428(2) 4_556 ?
Cl1 O100 1.428(2) . ?
N1 C1 1.330(4) . ?
N1 C5 1.350(4) . ?
O1 N2 1.338(3) . ?
N2 C6 1.269(4) . ?
C5 C4 1.380(4) . ?
C5 C6 1.456(4) . ?
C1 C2 1.375(4) . ?
C1 H1 0.9300 . ?
C2 C3 1.361(5) . ?
C2 H2 0.9300 . ?
C6 H6 0.90(3) . ?
C3 C4 1.373(5) . ?
C3 H3 0.9300 . ?
C4 H4 0.9300 . ?
